data_4082379
loop_
_publ_author_name
'Du, Wangming'
'Wang, Qingfu'
'Wang, Liandi'
'Yu, Zhengkun'

_publ_section_title
;
 Ruthenium Complex Catalysts Supported by a
 Bis(trifluoromethyl)pyrazolyl--Pyridyl-Based NNN Ligand for Transfer
 Hydrogenation of Ketones
;
_journal_issue 4
_journal_name_full Organometallics
_journal_page_first 974
_journal_paper_doi 10.1021/om401144u
_journal_volume 33
_journal_year 2014
_chemical_formula_sum 'C37 H33 Cl5 F6 N5 P Ru'
_chemical_formula_weight 970.97
_chemical_name_systematic
; 
 ? 
;
_space_group_IT_number 14
_symmetry_cell_setting monoclinic
_symmetry_space_group_name_Hall '-P 2ybc'
_symmetry_space_group_name_H-M 'P 1 21/c 1'
_atom_sites_solution_hydrogens geom
_atom_sites_solution_primary direct
_atom_sites_solution_secondary difmap
_audit_creation_method SHELXL-97
_cell_angle_alpha 90.00
_cell_angle_beta 97.9710(10)
_cell_angle_gamma 90.00
_cell_formula_units_Z 4
_cell_length_a 8.6359(5)
_cell_length_b 21.8818(13)
_cell_length_c 20.8278(12)
_cell_measurement_reflns_used 6922
_cell_measurement_temperature 293(2)
_cell_measurement_theta_max 54.396
_cell_measurement_theta_min 5.114
_cell_volume 3897.8(4)
_computing_cell_refinement 'Bruker SMART'
_computing_data_collection 'Bruker SMART'
_computing_data_reduction 'Bruker SHELXTL'
_computing_molecular_graphics 'Bruker SHELXTL'
_computing_publication_material 'Bruker SHELXTL'
_computing_structure_refinement 'SHELXL-97 (Sheldrick, 1997)'
_computing_structure_solution 'SHELXS-97 (Sheldrick, 1990)'
_diffrn_ambient_temperature 293(2)
_diffrn_measured_fraction_theta_full 0.998
_diffrn_measured_fraction_theta_max 0.998
_diffrn_measurement_device_type 'CCD area detector'
_diffrn_measurement_method 'phi and omega scans'
_diffrn_radiation_monochromator graphite
_diffrn_radiation_source 'fine-focus sealed tube'
_diffrn_radiation_type MoK\a
_diffrn_radiation_wavelength 0.71073
_diffrn_reflns_av_R_equivalents 0.0323
_diffrn_reflns_av_sigmaI/netI 0.0374
_diffrn_reflns_limit_h_max 10
_diffrn_reflns_limit_h_min -10
_diffrn_reflns_limit_k_max 24
_diffrn_reflns_limit_k_min -26
_diffrn_reflns_limit_l_max 25
_diffrn_reflns_limit_l_min -24
_diffrn_reflns_number 23451
_diffrn_reflns_theta_full 26.00
_diffrn_reflns_theta_max 26.00
_diffrn_reflns_theta_min 1.86
_exptl_absorpt_coefficient_mu 0.851
_exptl_absorpt_correction_T_max 1.00000
_exptl_absorpt_correction_T_min 0.31618
_exptl_absorpt_correction_type empirical
_exptl_absorpt_process_details sadabs
_exptl_crystal_colour black
_exptl_crystal_density_diffrn 1.655
_exptl_crystal_density_method 'not measured'
_exptl_crystal_description prismatic
_exptl_crystal_F_000 1952
_exptl_crystal_size_max 0.212
_exptl_crystal_size_mid 0.137
_exptl_crystal_size_min 0.112
_refine_diff_density_max 1.125
_refine_diff_density_min -0.871
_refine_diff_density_rms 0.092
_refine_ls_extinction_method none
_refine_ls_goodness_of_fit_ref 1.022
_refine_ls_hydrogen_treatment constr
_refine_ls_matrix_type full
_refine_ls_number_parameters 498
_refine_ls_number_reflns 7648
_refine_ls_number_restraints 0
_refine_ls_restrained_S_all 1.022
_refine_ls_R_factor_all 0.0557
_refine_ls_R_factor_gt 0.0450
_refine_ls_shift/su_max 0.002
_refine_ls_shift/su_mean 0.000
_refine_ls_structure_factor_coef Fsqd
_refine_ls_weighting_details 'calc w=1/[\s^2^(Fo^2^)+(0.0807P)^2^+2.9246P] where P=(Fo^2^+2Fc^2^)/3'
_refine_ls_weighting_scheme calc
_refine_ls_wR_factor_gt 0.1252
_refine_ls_wR_factor_ref 0.1336
_reflns_number_gt 6289
_reflns_number_total 7648
_reflns_threshold_expression >2sigma(I)
_cod_data_source_file om401144u_si_001.cif
_cod_data_source_block cd213495
_cod_depositor_comments
;
The following automatic conversions were performed:

'_symmetry_cell_setting' value 'Monoclinic' changed to 'monoclinic'
according to
/usr/data/users/saulius/automatic-downloads/current/ACS/lib/dictionaries/cif_core.dic
dictionary named 'cif_core.dic' version 2.4.2 from 2011-04-26.

Automatic conversion script
Id: cif_fix_values 2281 2013-09-26 08:29:07Z andrius 
;
_cod_original_sg_symbol_H-M P2(1)/c
_cod_database_code 4082379

loop_
_symmetry_equiv_pos_as_xyz
'x, y, z'
'-x, y+1/2, -z+1/2'
'-x, -y, -z'
'x, -y-1/2, z-1/2'

loop_
_atom_site_label
_atom_site_type_symbol
_atom_site_fract_x
_atom_site_fract_y
_atom_site_fract_z
_atom_site_U_iso_or_equiv
_atom_site_adp_type
_atom_site_occupancy
_atom_site_symmetry_multiplicity
_atom_site_calc_flag
_atom_site_refinement_flags
Ru1 Ru 0.77846(3) 0.849414(12) 0.075947(12) 0.03114(11) Uani 1 1 d .
P1 P 0.68476(10) 0.75293(4) 0.04424(4) 0.0346(2) Uani 1 1 d .
Cl1 Cl 0.86756(11) 0.95390(4) 0.10998(5) 0.0459(2) Uani 1 1 d .
Cl2 Cl 1.05171(10) 0.82234(5) 0.09330(5) 0.0530(3) Uani 1 1 d .
Cl3 Cl 0.0172(3) 0.59148(10) 0.24580(11) 0.1389(9) Uani 1 1 d .
Cl4 Cl 0.22105(19) 0.50767(9) 0.19728(10) 0.1075(6) Uani 1 1 d .
Cl5 Cl -0.1014(4) 0.4860(2) 0.17388(17) 0.231(2) Uani 1 1 d .
F1 F 0.4223(3) 0.96179(13) 0.25121(14) 0.0755(8) Uani 1 1 d .
F2 F 0.4630(5) 0.89848(19) 0.33091(14) 0.1048(12) Uani 1 1 d .
F3 F 0.2946(4) 0.87767(17) 0.24895(17) 0.0917(10) Uani 1 1 d .
F4 F 1.0460(4) 0.81372(17) 0.25022(18) 0.0995(11) Uani 1 1 d .
F5 F 0.9105(4) 0.7554(2) 0.30173(16) 0.1130(13) Uani 1 1 d .
F6 F 0.9294(4) 0.73714(14) 0.20321(15) 0.0820(8) Uani 1 1 d .
N1 N 0.7584(3) 0.88050(13) -0.01879(13) 0.0365(6) Uani 1 1 d .
N2 N 0.6086(3) 0.90248(13) -0.03907(13) 0.0363(6) Uani 1 1 d .
N3 N 0.5690(3) 0.88534(12) 0.06533(13) 0.0322(6) Uani 1 1 d .
N4 N 0.5850(3) 0.87092(14) 0.17451(14) 0.0382(6) Uani 1 1 d .
N5 N 0.7204(3) 0.83950(13) 0.16836(14) 0.0370(6) Uani 1 1 d .
C1 C 0.9977(5) 0.8656(3) -0.0683(2) 0.0700(14) Uani 1 1 d .
H1A H 1.0627 0.8875 -0.0349 0.105 Uiso 1 1 calc R
H1B H 1.0311 0.8741 -0.1095 0.105 Uiso 1 1 calc R
H1C H 1.0060 0.8226 -0.0596 0.105 Uiso 1 1 calc R
C2 C 0.8337(4) 0.88506(19) -0.06968(18) 0.0461(9) Uani 1 1 d .
C3 C 0.7329(5) 0.90870(19) -0.12281(18) 0.0487(9) Uani 1 1 d .
H3 H 0.7588 0.9161 -0.1640 0.058 Uiso 1 1 calc R
C4 C 0.5923(5) 0.91879(17) -0.10353(18) 0.0453(9) Uani 1 1 d .
C5 C 0.4439(5) 0.9384(2) -0.1428(2) 0.0574(11) Uani 1 1 d .
H5A H 0.4587 0.9414 -0.1876 0.086 Uiso 1 1 calc R
H5B H 0.4133 0.9775 -0.1279 0.086 Uiso 1 1 calc R
H5C H 0.3636 0.9089 -0.1385 0.086 Uiso 1 1 calc R
C6 C 0.5083(4) 0.90907(15) 0.00767(16) 0.0342(7) Uani 1 1 d .
C7 C 0.3655(4) 0.93844(17) -0.0002(2) 0.0450(9) Uani 1 1 d .
H7 H 0.3245 0.9554 -0.0399 0.054 Uiso 1 1 calc R
C8 C 0.2857(4) 0.94185(18) 0.0523(2) 0.0488(9) Uani 1 1 d .
H8 H 0.1866 0.9593 0.0475 0.059 Uiso 1 1 calc R
C9 C 0.3499(4) 0.91983(18) 0.1122(2) 0.0477(9) Uani 1 1 d .
H9 H 0.2961 0.9225 0.1478 0.057 Uiso 1 1 calc R
C10 C 0.4951(4) 0.89393(16) 0.11741(17) 0.0373(7) Uani 1 1 d .
C11 C 0.4328(6) 0.9027(3) 0.2662(2) 0.0677(13) Uani 1 1 d .
C12 C 0.5597(5) 0.8707(2) 0.23792(19) 0.0503(10) Uani 1 1 d .
C13 C 0.6766(6) 0.8386(2) 0.2723(2) 0.0575(11) Uani 1 1 d .
H13 H 0.6898 0.8307 0.3166 0.069 Uiso 1 1 calc R
C14 C 0.7731(5) 0.81989(18) 0.22804(18) 0.0464(9) Uani 1 1 d .
C15 C 0.9157(6) 0.7818(2) 0.2445(2) 0.0619(12) Uani 1 1 d .
C16 C 0.5389(4) 0.75381(17) -0.02911(18) 0.0417(8) Uani 1 1 d .
C17 C 0.5919(5) 0.76861(18) -0.08680(19) 0.0526(10) Uani 1 1 d .
H17 H 0.6973 0.7773 -0.0868 0.063 Uiso 1 1 calc R
C18 C 0.4909(7) 0.7709(2) -0.1448(2) 0.0662(13) Uani 1 1 d .
H18 H 0.5290 0.7811 -0.1830 0.079 Uiso 1 1 calc R
C19 C 0.3396(7) 0.7583(3) -0.1458(3) 0.0838(17) Uani 1 1 d .
H19 H 0.2721 0.7607 -0.1847 0.101 Uiso 1 1 calc R
C20 C 0.2825(6) 0.7419(3) -0.0898(3) 0.0879(18) Uani 1 1 d .
H20 H 0.1775 0.7318 -0.0911 0.105 Uiso 1 1 calc R
C21 C 0.3829(5) 0.7403(2) -0.0309(2) 0.0657(12) Uani 1 1 d .
H21 H 0.3438 0.7302 0.0071 0.079 Uiso 1 1 calc R
C22 C 0.8128(4) 0.69097(17) 0.02303(19) 0.0443(8) Uani 1 1 d .
C23 C 0.7607(7) 0.6488(2) -0.0244(3) 0.0823(18) Uani 1 1 d .
H23 H 0.6609 0.6526 -0.0474 0.099 Uiso 1 1 calc R
C24 C 0.8559(9) 0.6010(3) -0.0381(3) 0.114(3) Uani 1 1 d .
H24 H 0.8195 0.5734 -0.0706 0.137 Uiso 1 1 calc R
C25 C 1.0017(8) 0.5938(3) -0.0048(4) 0.099(2) Uani 1 1 d .
H25 H 1.0656 0.5622 -0.0153 0.118 Uiso 1 1 calc R
C26 C 1.0538(6) 0.6339(3) 0.0447(3) 0.0855(17) Uani 1 1 d .
H26 H 1.1513 0.6284 0.0691 0.103 Uiso 1 1 calc R
C27 C 0.9599(5) 0.6823(2) 0.0576(3) 0.0693(13) Uani 1 1 d .
H27 H 0.9965 0.7097 0.0903 0.083 Uiso 1 1 calc R
C28 C 0.5802(4) 0.71591(16) 0.10450(18) 0.0407(8) Uani 1 1 d .
C29 C 0.6300(6) 0.66132(19) 0.1343(2) 0.0549(10) Uani 1 1 d .
H29 H 0.7197 0.6423 0.1239 0.066 Uiso 1 1 calc R
C30 C 0.5462(6) 0.6349(2) 0.1796(2) 0.0693(13) Uani 1 1 d .
H30 H 0.5798 0.5982 0.1993 0.083 Uiso 1 1 calc R
C31 C 0.4149(6) 0.6628(2) 0.1952(2) 0.0617(12) Uani 1 1 d .
H31 H 0.3591 0.6446 0.2252 0.074 Uiso 1 1 calc R
C32 C 0.3644(5) 0.7169(2) 0.1674(2) 0.0517(10) Uani 1 1 d .
H32 H 0.2757 0.7359 0.1787 0.062 Uiso 1 1 calc R
C33 C 0.4471(4) 0.74337(18) 0.12179(19) 0.0447(9) Uani 1 1 d .
H33 H 0.4126 0.7802 0.1026 0.054 Uiso 1 1 calc R
C34 C 0.0478(7) 0.5136(3) 0.2301(3) 0.0930(18) Uani 1 1 d .
H34 H 0.0545 0.4900 0.2704 0.112 Uiso 1 1 calc R
C35 C 0.5536(11) 1.0333(4) 0.4421(4) 0.126(3) Uani 1 1 d .
H35A H 0.5273 1.0657 0.4107 0.152 Uiso 1 1 calc R
H35B H 0.6460 1.0129 0.4310 0.152 Uiso 1 1 calc R
C36 C 0.4204(17) 0.9879(5) 0.4357(5) 0.183(5) Uani 1 1 d .
H36A H 0.4202 0.9680 0.3941 0.220 Uiso 1 1 calc R
H36B H 0.3250 1.0118 0.4324 0.220 Uiso 1 1 calc R
C37 C 0.4028(8) 0.9357(4) 0.4859(4) 0.114(2) Uani 1 1 d .
H37A H 0.4735 0.9023 0.4804 0.136 Uiso 1 1 calc R
H37B H 0.2966 0.9201 0.4801 0.136 Uiso 1 1 calc R

loop_
_atom_site_aniso_label
_atom_site_aniso_U_11
_atom_site_aniso_U_22
_atom_site_aniso_U_33
_atom_site_aniso_U_23
_atom_site_aniso_U_13
_atom_site_aniso_U_12
Ru1 0.02573(16) 0.03245(17) 0.03433(17) 0.00025(10) 0.00098(11) 0.00033(10)
P1 0.0311(4) 0.0328(5) 0.0388(5) -0.0014(4) 0.0009(4) 0.0008(3)
Cl1 0.0453(5) 0.0380(5) 0.0526(5) -0.0048(4) 0.0008(4) -0.0056(4)
Cl2 0.0290(5) 0.0570(6) 0.0709(7) 0.0058(5) 0.0001(4) 0.0042(4)
Cl3 0.1521(19) 0.1266(17) 0.1529(19) 0.0130(14) 0.0743(16) 0.0562(15)
Cl4 0.0779(10) 0.1071(13) 0.1369(15) -0.0352(11) 0.0123(10) 0.0135(9)
Cl5 0.135(2) 0.356(5) 0.201(3) -0.028(3) 0.024(2) -0.143(3)
F1 0.0771(19) 0.0665(18) 0.088(2) -0.0205(15) 0.0291(15) 0.0027(14)
F2 0.124(3) 0.140(3) 0.0595(18) -0.0071(19) 0.0455(18) 0.016(2)
F3 0.0683(19) 0.112(3) 0.104(2) -0.012(2) 0.0450(18) -0.0249(18)
F4 0.0553(18) 0.112(3) 0.122(3) 0.007(2) -0.0220(17) -0.0130(18)
F5 0.110(3) 0.151(3) 0.077(2) 0.063(2) 0.0090(19) 0.038(2)
F6 0.083(2) 0.0699(19) 0.089(2) 0.0038(16) -0.0035(16) 0.0208(15)
N1 0.0297(14) 0.0408(16) 0.0385(15) -0.0008(12) 0.0032(12) -0.0021(12)
N2 0.0356(15) 0.0359(15) 0.0362(15) 0.0018(12) 0.0008(12) 0.0031(12)
N3 0.0297(14) 0.0313(14) 0.0355(14) -0.0010(11) 0.0042(11) 0.0004(11)
N4 0.0389(16) 0.0379(16) 0.0388(16) -0.0025(13) 0.0084(13) -0.0048(13)
N5 0.0331(15) 0.0371(16) 0.0398(16) 0.0009(12) 0.0018(12) -0.0040(12)
C1 0.043(2) 0.113(4) 0.055(3) -0.004(3) 0.014(2) 0.002(3)
C2 0.043(2) 0.055(2) 0.042(2) -0.0031(17) 0.0088(17) -0.0082(17)
C3 0.056(2) 0.056(2) 0.0351(19) 0.0043(17) 0.0079(17) -0.0055(19)
C4 0.057(2) 0.037(2) 0.040(2) 0.0013(15) -0.0006(17) -0.0040(17)
C5 0.066(3) 0.056(3) 0.045(2) 0.0049(19) -0.008(2) 0.009(2)
C6 0.0310(17) 0.0293(17) 0.0407(18) -0.0011(14) -0.0012(14) -0.0020(13)
C7 0.0336(19) 0.041(2) 0.057(2) -0.0001(17) -0.0061(17) 0.0048(15)
C8 0.0323(19) 0.046(2) 0.066(3) -0.0071(19) 0.0018(18) 0.0046(16)
C9 0.0344(19) 0.050(2) 0.060(2) -0.0111(18) 0.0129(18) -0.0006(16)
C10 0.0324(17) 0.0343(18) 0.0455(19) -0.0035(15) 0.0064(15) -0.0050(14)
C11 0.075(3) 0.078(4) 0.056(3) -0.010(2) 0.031(2) -0.009(3)
C12 0.058(3) 0.051(2) 0.045(2) -0.0053(18) 0.0162(19) -0.0118(19)
C13 0.069(3) 0.063(3) 0.041(2) 0.0071(19) 0.009(2) -0.007(2)
C14 0.053(2) 0.045(2) 0.040(2) 0.0035(16) 0.0004(17) -0.0062(18)
C15 0.062(3) 0.065(3) 0.054(3) 0.016(2) -0.007(2) -0.001(2)
C16 0.043(2) 0.0374(19) 0.042(2) -0.0084(15) -0.0043(16) -0.0011(15)
C17 0.064(3) 0.044(2) 0.047(2) -0.0047(17) -0.0041(19) -0.0084(19)
C18 0.094(4) 0.054(3) 0.044(2) -0.0021(19) -0.012(2) -0.003(2)
C19 0.091(4) 0.087(4) 0.061(3) -0.016(3) -0.031(3) 0.016(3)
C20 0.048(3) 0.118(5) 0.087(4) -0.021(3) -0.026(3) 0.010(3)
C21 0.044(2) 0.085(3) 0.065(3) -0.009(2) -0.004(2) 0.000(2)
C22 0.043(2) 0.039(2) 0.051(2) -0.0039(16) 0.0059(17) 0.0045(16)
C23 0.077(4) 0.066(3) 0.096(4) -0.036(3) -0.015(3) 0.022(3)
C24 0.123(6) 0.087(4) 0.122(5) -0.059(4) -0.020(4) 0.042(4)
C25 0.084(4) 0.079(4) 0.133(5) -0.034(4) 0.011(4) 0.032(3)
C26 0.054(3) 0.066(3) 0.133(5) -0.017(3) 0.002(3) 0.017(2)
C27 0.050(3) 0.056(3) 0.097(4) -0.016(3) -0.004(2) 0.014(2)
C28 0.0397(19) 0.0383(19) 0.0430(19) -0.0028(15) 0.0020(16) -0.0065(15)
C29 0.059(3) 0.048(2) 0.058(3) 0.0139(19) 0.008(2) 0.0069(19)
C30 0.085(4) 0.054(3) 0.070(3) 0.025(2) 0.015(3) 0.005(2)
C31 0.068(3) 0.063(3) 0.055(3) 0.011(2) 0.014(2) -0.011(2)
C32 0.046(2) 0.056(2) 0.054(2) -0.0054(19) 0.0091(19) -0.0080(18)
C33 0.042(2) 0.042(2) 0.050(2) -0.0013(17) 0.0044(17) -0.0051(16)
C34 0.091(4) 0.107(5) 0.080(4) 0.031(3) 0.008(3) 0.003(4)
C35 0.137(7) 0.108(6) 0.140(7) 0.062(5) 0.039(6) 0.008(5)
C36 0.292(16) 0.138(9) 0.106(6) -0.026(6) -0.022(8) 0.008(9)
C37 0.061(4) 0.108(5) 0.174(8) 0.015(5) 0.024(4) -0.019(3)

loop_
_atom_type_symbol
_atom_type_description
_atom_type_scat_dispersion_real
_atom_type_scat_dispersion_imag
_atom_type_scat_source
C C 0.0033 0.0016 'International Tables Vol C Tables 4.2.6.8 and 6.1.1.4'
H H 0.0000 0.0000 'International Tables Vol C Tables 4.2.6.8 and 6.1.1.4'
N N 0.0061 0.0033 'International Tables Vol C Tables 4.2.6.8 and 6.1.1.4'
F F 0.0171 0.0103 'International Tables Vol C Tables 4.2.6.8 and 6.1.1.4'
P P 0.1023 0.0942 'International Tables Vol C Tables 4.2.6.8 and 6.1.1.4'
Cl Cl 0.1484 0.1585 'International Tables Vol C Tables 4.2.6.8 and 6.1.1.4'
Ru Ru -1.2594 0.8363 'International Tables Vol C Tables 4.2.6.8 and 6.1.1.4'

loop_
_geom_angle_atom_site_label_1
_geom_angle_atom_site_label_2
_geom_angle_atom_site_label_3
_geom_angle
_geom_angle_site_symmetry_1
_geom_angle_site_symmetry_3
N3 Ru1 N5 78.90(11) . .
N3 Ru1 N1 78.83(11) . .
N5 Ru1 N1 157.30(11) . .
N3 Ru1 P1 93.03(8) . .
N5 Ru1 P1 92.83(8) . .
N1 Ru1 P1 92.74(8) . .
N3 Ru1 Cl2 170.39(8) . .
N5 Ru1 Cl2 101.15(9) . .
N1 Ru1 Cl2 100.05(8) . .
P1 Ru1 Cl2 96.57(4) . .
N3 Ru1 Cl1 84.69(8) . .
N5 Ru1 Cl1 86.35(8) . .
N1 Ru1 Cl1 87.21(8) . .
P1 Ru1 Cl1 177.68(3) . .
Cl2 Ru1 Cl1 85.72(3) . .
C28 P1 C16 103.14(17) . .
C28 P1 C22 102.01(18) . .
C16 P1 C22 99.97(17) . .
C28 P1 Ru1 113.08(12) . .
C16 P1 Ru1 113.44(12) . .
C22 P1 Ru1 122.69(13) . .
C2 N1 N2 105.7(3) . .
C2 N1 Ru1 143.4(3) . .
N2 N1 Ru1 110.8(2) . .
C4 N2 N1 110.6(3) . .
C4 N2 C6 131.5(3) . .
N1 N2 C6 117.7(3) . .
C6 N3 C10 119.7(3) . .
C6 N3 Ru1 119.7(2) . .
C10 N3 Ru1 120.0(2) . .
C12 N4 N5 109.8(3) . .
C12 N4 C10 131.9(3) . .
N5 N4 C10 118.2(3) . .
C14 N5 N4 104.9(3) . .
C14 N5 Ru1 143.7(3) . .
N4 N5 Ru1 110.7(2) . .
C2 C1 H1A 109.5 . .
C2 C1 H1B 109.5 . .
H1A C1 H1B 109.5 . .
C2 C1 H1C 109.5 . .
H1A C1 H1C 109.5 . .
H1B C1 H1C 109.5 . .
N1 C2 C3 109.8(3) . .
N1 C2 C1 122.7(4) . .
C3 C2 C1 127.5(4) . .
C4 C3 C2 108.1(3) . .
C4 C3 H3 126.0 . .
C2 C3 H3 126.0 . .
C3 C4 N2 105.8(3) . .
C3 C4 C5 128.8(4) . .
N2 C4 C5 125.2(4) . .
C4 C5 H5A 109.5 . .
C4 C5 H5B 109.5 . .
H5A C5 H5B 109.5 . .
C4 C5 H5C 109.5 . .
H5A C5 H5C 109.5 . .
H5B C5 H5C 109.5 . .
N3 C6 C7 121.1(3) . .
N3 C6 N2 112.3(3) . .
C7 C6 N2 126.5(3) . .
C8 C7 C6 118.0(4) . .
C8 C7 H7 121.0 . .
C6 C7 H7 121.0 . .
C7 C8 C9 121.2(4) . .
C7 C8 H8 119.4 . .
C9 C8 H8 119.4 . .
C10 C9 C8 117.8(4) . .
C10 C9 H9 121.1 . .
C8 C9 H9 121.1 . .
N3 C10 C9 121.7(3) . .
N3 C10 N4 111.1(3) . .
C9 C10 N4 127.1(3) . .
F3 C11 F1 108.1(5) . .
F3 C11 F2 106.7(4) . .
F1 C11 F2 107.5(4) . .
F3 C11 C12 112.7(4) . .
F1 C11 C12 113.3(4) . .
F2 C11 C12 108.3(4) . .
C13 C12 N4 107.8(4) . .
C13 C12 C11 124.9(4) . .
N4 C12 C11 127.2(4) . .
C12 C13 C14 106.0(4) . .
C12 C13 H13 127.0 . .
C14 C13 H13 127.0 . .
N5 C14 C13 111.4(4) . .
N5 C14 C15 124.0(4) . .
C13 C14 C15 124.5(4) . .
F6 C15 F4 107.5(4) . .
F6 C15 F5 106.3(4) . .
F4 C15 F5 106.5(4) . .
F6 C15 C14 114.3(4) . .
F4 C15 C14 113.1(4) . .
F5 C15 C14 108.6(4) . .
C21 C16 C17 117.9(4) . .
C21 C16 P1 125.1(3) . .
C17 C16 P1 116.9(3) . .
C16 C17 C18 121.4(4) . .
C16 C17 H17 119.3 . .
C18 C17 H17 119.3 . .
C19 C18 C17 120.2(5) . .
C19 C18 H18 119.9 . .
C17 C18 H18 119.9 . .
C18 C19 C20 120.4(5) . .
C18 C19 H19 119.8 . .
C20 C19 H19 119.8 . .
C19 C20 C21 119.9(5) . .
C19 C20 H20 120.1 . .
C21 C20 H20 120.1 . .
C16 C21 C20 120.2(5) . .
C16 C21 H21 119.9 . .
C20 C21 H21 119.9 . .
C27 C22 C23 117.7(4) . .
C27 C22 P1 121.0(3) . .
C23 C22 P1 121.1(3) . .
C22 C23 C24 120.5(5) . .
C22 C23 H23 119.7 . .
C24 C23 H23 119.7 . .
C25 C24 C23 121.2(5) . .
C25 C24 H24 119.4 . .
C23 C24 H24 119.4 . .
C24 C25 C26 119.3(5) . .
C24 C25 H25 120.4 . .
C26 C25 H25 120.4 . .
C25 C26 C27 119.5(5) . .
C25 C26 H26 120.2 . .
C27 C26 H26 120.2 . .
C22 C27 C26 121.7(5) . .
C22 C27 H27 119.2 . .
C26 C27 H27 119.2 . .
C29 C28 C33 118.3(4) . .
C29 C28 P1 122.3(3) . .
C33 C28 P1 119.4(3) . .
C28 C29 C30 120.2(4) . .
C28 C29 H29 119.9 . .
C30 C29 H29 119.9 . .
C31 C30 C29 120.2(4) . .
C31 C30 H30 119.9 . .
C29 C30 H30 119.9 . .
C32 C31 C30 120.9(4) . .
C32 C31 H31 119.5 . .
C30 C31 H31 119.5 . .
C31 C32 C33 119.2(4) . .
C31 C32 H32 120.4 . .
C33 C32 H32 120.4 . .
C32 C33 C28 121.2(4) . .
C32 C33 H33 119.4 . .
C28 C33 H33 119.4 . .
Cl5 C34 Cl4 108.0(4) . .
Cl5 C34 Cl3 110.4(4) . .
Cl4 C34 Cl3 107.8(4) . .
Cl5 C34 H34 110.2 . .
Cl4 C34 H34 110.2 . .
Cl3 C34 H34 110.2 . .
C36 C35 C37 115.3(6) . 3_676
C36 C35 H35A 108.5 . .
C37 C35 H35A 108.5 3_676 .
C36 C35 H35B 108.5 . .
C37 C35 H35B 108.5 3_676 .
H35A C35 H35B 107.5 . .
C35 C36 C37 124.2(8) . .
C35 C36 H36A 106.3 . .
C37 C36 H36A 106.3 . .
C35 C36 H36B 106.3 . .
C37 C36 H36B 106.3 . .
H36A C36 H36B 106.4 . .
C36 C37 C35 106.1(6) . 3_676
C36 C37 H37A 110.5 . .
C35 C37 H37A 110.5 3_676 .
C36 C37 H37B 110.5 . .
C35 C37 H37B 110.5 3_676 .
H37A C37 H37B 108.7 . .

loop_
_geom_bond_atom_site_label_1
_geom_bond_atom_site_label_2
_geom_bond_distance
_geom_bond_site_symmetry_2
Ru1 N3 1.957(3) .
Ru1 N5 2.066(3) .
Ru1 N1 2.072(3) .
Ru1 P1 2.3237(9) .
Ru1 Cl2 2.4111(9) .
Ru1 Cl1 2.4841(9) .
P1 C28 1.833(4) .
P1 C16 1.841(4) .
P1 C22 1.841(4) .
Cl3 C34 1.761(7) .
Cl4 C34 1.734(7) .
Cl5 C34 1.726(7) .
F1 C11 1.330(6) .
F2 C11 1.341(6) .
F3 C11 1.316(6) .
F4 C15 1.316(6) .
F5 C15 1.330(5) .
F6 C15 1.317(6) .
N1 C2 1.322(5) .
N1 N2 1.389(4) .
N2 C4 1.377(5) .
N2 C6 1.398(5) .
N3 C6 1.346(4) .
N3 C10 1.346(4) .
N4 C12 1.368(5) .
N4 N5 1.378(4) .
N4 C10 1.419(5) .
N5 C14 1.334(5) .
C1 C2 1.475(6) .
C1 H1A 0.9600 .
C1 H1B 0.9600 .
C1 H1C 0.9600 .
C2 C3 1.408(5) .
C3 C4 1.349(6) .
C3 H3 0.9300 .
C4 C5 1.486(6) .
C5 H5A 0.9600 .
C5 H5B 0.9600 .
C5 H5C 0.9600 .
C6 C7 1.380(5) .
C7 C8 1.374(6) .
C7 H7 0.9300 .
C8 C9 1.379(6) .
C8 H8 0.9300 .
C9 C10 1.367(5) .
C9 H9 0.9300 .
C11 C12 1.489(6) .
C12 C13 1.350(6) .
C13 C14 1.387(6) .
C13 H13 0.9300 .
C14 C15 1.488(6) .
C16 C21 1.374(6) .
C16 C17 1.382(6) .
C17 C18 1.389(6) .
C17 H17 0.9300 .
C18 C19 1.333(8) .
C18 H18 0.9300 .
C19 C20 1.376(8) .
C19 H19 0.9300 .
C20 C21 1.402(7) .
C20 H20 0.9300 .
C21 H21 0.9300 .
C22 C27 1.383(6) .
C22 C23 1.381(6) .
C23 C24 1.384(7) .
C23 H23 0.9300 .
C24 C25 1.359(9) .
C24 H24 0.9300 .
C25 C26 1.381(8) .
C25 H25 0.9300 .
C26 C27 1.383(7) .
C26 H26 0.9300 .
C27 H27 0.9300 .
C28 C29 1.387(5) .
C28 C33 1.388(5) .
C29 C30 1.392(6) .
C29 H29 0.9300 .
C30 C31 1.366(7) .
C30 H30 0.9300 .
C31 C32 1.363(6) .
C31 H31 0.9300 .
C32 C33 1.391(5) .
C32 H32 0.9300 .
C33 H33 0.9300 .
C34 H34 0.9800 .
C35 C36 1.512(14) .
C35 C37 1.642(12) 3_676
C35 H35A 0.9700 .
C35 H35B 0.9700 .
C36 C37 1.570(12) .
C36 H36A 0.9700 .
C36 H36B 0.9700 .
C37 C35 1.642(12) 3_676
C37 H37A 0.9700 .
C37 H37B 0.9700 .

loop_
_geom_torsion_atom_site_label_1
_geom_torsion_atom_site_label_2
_geom_torsion_atom_site_label_3
_geom_torsion_atom_site_label_4
_geom_torsion
_geom_torsion_site_symmetry_1
_geom_torsion_site_symmetry_4
N3 Ru1 P1 C28 -70.85(15) . .
N5 Ru1 P1 C28 8.17(16) . .
N1 Ru1 P1 C28 -149.81(15) . .
Cl2 Ru1 P1 C28 109.74(13) . .
Cl1 Ru1 P1 C28 -61.2(8) . .
N3 Ru1 P1 C16 46.16(16) . .
N5 Ru1 P1 C16 125.19(16) . .
N1 Ru1 P1 C16 -32.80(16) . .
Cl2 Ru1 P1 C16 -133.24(14) . .
Cl1 Ru1 P1 C16 55.8(8) . .
N3 Ru1 P1 C22 166.31(17) . .
N5 Ru1 P1 C22 -114.66(17) . .
N1 Ru1 P1 C22 87.36(17) . .
Cl2 Ru1 P1 C22 -13.09(16) . .
Cl1 Ru1 P1 C22 176(18) . .
N3 Ru1 N1 C2 178.1(4) . .
N5 Ru1 N1 C2 166.6(4) . .
P1 Ru1 N1 C2 -89.3(4) . .
Cl2 Ru1 N1 C2 7.8(4) . .
Cl1 Ru1 N1 C2 93.0(4) . .
N3 Ru1 N1 N2 -6.3(2) . .
N5 Ru1 N1 N2 -17.8(4) . .
P1 Ru1 N1 N2 86.2(2) . .
Cl2 Ru1 N1 N2 -176.61(19) . .
Cl1 Ru1 N1 N2 -91.5(2) . .
C2 N1 N2 C4 1.8(4) . .
Ru1 N1 N2 C4 -175.5(2) . .
C2 N1 N2 C6 -173.2(3) . .
Ru1 N1 N2 C6 9.6(3) . .
N5 Ru1 N3 C6 178.1(3) . .
N1 Ru1 N3 C6 2.6(2) . .
P1 Ru1 N3 C6 -89.6(2) . .
Cl2 Ru1 N3 C6 86.9(6) . .
Cl1 Ru1 N3 C6 90.8(2) . .
N5 Ru1 N3 C10 7.3(2) . .
N1 Ru1 N3 C10 -168.2(3) . .
P1 Ru1 N3 C10 99.6(2) . .
Cl2 Ru1 N3 C10 -84.0(6) . .
Cl1 Ru1 N3 C10 -80.0(2) . .
C12 N4 N5 C14 1.1(4) . .
C10 N4 N5 C14 -175.6(3) . .
C12 N4 N5 Ru1 -172.0(2) . .
C10 N4 N5 Ru1 11.3(3) . .
N3 Ru1 N5 C14 -178.1(4) . .
N1 Ru1 N5 C14 -166.7(4) . .
P1 Ru1 N5 C14 89.3(4) . .
Cl2 Ru1 N5 C14 -7.9(4) . .
Cl1 Ru1 N5 C14 -92.8(4) . .
N3 Ru1 N5 N4 -9.6(2) . .
N1 Ru1 N5 N4 1.9(4) . .
P1 Ru1 N5 N4 -102.1(2) . .
Cl2 Ru1 N5 N4 160.64(19) . .
Cl1 Ru1 N5 N4 75.7(2) . .
N2 N1 C2 C3 -1.1(4) . .
Ru1 N1 C2 C3 174.6(3) . .
N2 N1 C2 C1 -179.4(4) . .
Ru1 N1 C2 C1 -3.7(7) . .
N1 C2 C3 C4 0.0(5) . .
C1 C2 C3 C4 178.2(4) . .
C2 C3 C4 N2 1.1(4) . .
C2 C3 C4 C5 -174.3(4) . .
N1 N2 C4 C3 -1.8(4) . .
C6 N2 C4 C3 172.3(3) . .
N1 N2 C4 C5 173.8(3) . .
C6 N2 C4 C5 -12.2(6) . .
C10 N3 C6 C7 -4.7(5) . .
Ru1 N3 C6 C7 -175.5(3) . .
C10 N3 C6 N2 172.6(3) . .
Ru1 N3 C6 N2 1.8(4) . .
C4 N2 C6 N3 178.6(3) . .
N1 N2 C6 N3 -7.7(4) . .
C4 N2 C6 C7 -4.3(6) . .
N1 N2 C6 C7 169.4(3) . .
N3 C6 C7 C8 -1.1(5) . .
N2 C6 C7 C8 -178.0(3) . .
C6 C7 C8 C9 3.7(6) . .
C7 C8 C9 C10 -0.6(6) . .
C6 N3 C10 C9 8.0(5) . .
Ru1 N3 C10 C9 178.9(3) . .
C6 N3 C10 N4 -174.1(3) . .
Ru1 N3 C10 N4 -3.2(4) . .
C8 C9 C10 N3 -5.3(5) . .
C8 C9 C10 N4 177.1(3) . .
C12 N4 C10 N3 178.3(4) . .
N5 N4 C10 N3 -5.9(4) . .
C12 N4 C10 C9 -3.9(6) . .
N5 N4 C10 C9 171.9(3) . .
N5 N4 C12 C13 -0.8(4) . .
C10 N4 C12 C13 175.3(4) . .
N5 N4 C12 C11 175.7(4) . .
C10 N4 C12 C11 -8.2(7) . .
F3 C11 C12 C13 -112.6(5) . .
F1 C11 C12 C13 124.3(5) . .
F2 C11 C12 C13 5.2(7) . .
F3 C11 C12 N4 71.4(6) . .
F1 C11 C12 N4 -51.7(6) . .
F2 C11 C12 N4 -170.8(4) . .
N4 C12 C13 C14 0.3(5) . .
C11 C12 C13 C14 -176.4(4) . .
N4 N5 C14 C13 -0.9(4) . .
Ru1 N5 C14 C13 168.1(3) . .
N4 N5 C14 C15 178.0(4) . .
Ru1 N5 C14 C15 -13.0(7) . .
C12 C13 C14 N5 0.4(5) . .
C12 C13 C14 C15 -178.5(4) . .
N5 C14 C15 F6 -43.2(6) . .
C13 C14 C15 F6 135.6(4) . .
N5 C14 C15 F4 80.2(5) . .
C13 C14 C15 F4 -101.0(5) . .
N5 C14 C15 F5 -161.8(4) . .
C13 C14 C15 F5 17.0(6) . .
C28 P1 C16 C21 11.2(4) . .
C22 P1 C16 C21 116.1(4) . .
Ru1 P1 C16 C21 -111.5(4) . .
C28 P1 C16 C17 -168.1(3) . .
C22 P1 C16 C17 -63.2(3) . .
Ru1 P1 C16 C17 69.2(3) . .
C21 C16 C17 C18 1.0(6) . .
P1 C16 C17 C18 -179.7(3) . .
C16 C17 C18 C19 -0.3(7) . .
C17 C18 C19 C20 -1.3(8) . .
C18 C19 C20 C21 2.3(9) . .
C17 C16 C21 C20 0.0(7) . .
P1 C16 C21 C20 -179.3(4) . .
C19 C20 C21 C16 -1.6(9) . .
C28 P1 C22 C27 -88.7(4) . .
C16 P1 C22 C27 165.5(4) . .
Ru1 P1 C22 C27 39.1(4) . .
C28 P1 C22 C23 86.2(4) . .
C16 P1 C22 C23 -19.6(5) . .
Ru1 P1 C22 C23 -146.0(4) . .
C27 C22 C23 C24 -2.3(9) . .
P1 C22 C23 C24 -177.4(6) . .
C22 C23 C24 C25 0.9(12) . .
C23 C24 C25 C26 1.8(13) . .
C24 C25 C26 C27 -3.0(12) . .
C23 C22 C27 C26 1.2(8) . .
P1 C22 C27 C26 176.2(5) . .
C25 C26 C27 C22 1.5(10) . .
C16 P1 C28 C29 118.5(3) . .
C22 P1 C28 C29 15.1(4) . .
Ru1 P1 C28 C29 -118.6(3) . .
C16 P1 C28 C33 -62.1(3) . .
C22 P1 C28 C33 -165.5(3) . .
Ru1 P1 C28 C33 60.8(3) . .
C33 C28 C29 C30 0.9(6) . .
P1 C28 C29 C30 -179.8(4) . .
C28 C29 C30 C31 -0.3(8) . .
C29 C30 C31 C32 -0.6(8) . .
C30 C31 C32 C33 0.9(7) . .
C31 C32 C33 C28 -0.4(6) . .
C29 C28 C33 C32 -0.5(6) . .
P1 C28 C33 C32 -179.9(3) . .
C37 C35 C36 C37 -46.3(14) 3_676 .
C35 C36 C37 C35 42.9(14) . 3_676
